data_1570580
loop_
_publ_author_name
'Hauser, Adrian'
'M&#xfc;nzfeld, Luca'
'Uhlmann, Cedric'
'Lebedkin, Sergei'
'Schlittenhardt, S&#xf6;ren'
'Ruan, Ting-Ting'
'Kappes, Manfred M.'
'Ruben, Mario'
'Roesky, Peter W.'

_publ_section_title
;
 It's not just the size that matters: crystal engineering of
 lanthanide-based coordination polymers.
;
_journal_issue 4
_journal_name_full 'Chemical science'
_journal_page_first 1338
_journal_page_last 1347
_journal_paper_doi 10.1039/d3sc03746k
_journal_volume 15
_journal_year 2024
_chemical_formula_moiety 'C52 H95 Er K Si4'
_chemical_formula_sum 'C52 H95 Er K Si4'
_chemical_formula_weight 1038.99
_space_group_crystal_system monoclinic
_space_group_IT_number 14
_space_group_name_Hall '-P 2yn'
_space_group_name_H-M_alt 'P 1 21/n 1'
_atom_sites_solution_hydrogens geom
_atom_sites_solution_primary dual
_audit_creation_date 2023-10-24
_audit_creation_method
;
Olex2 1.5
(compiled 2023.08.24 svn.re1ec1418 for OlexSys, GUI svn.r6817)
;
_audit_update_record
;
2023-11-22 deposited with the CCDC.	2023-12-06 downloaded from the CCDC.
;
_cell_angle_alpha 90
_cell_angle_beta 97.390(6)
_cell_angle_gamma 90
_cell_formula_units_Z 4
_cell_length_a 14.8618(9)
_cell_length_b 17.3571(8)
_cell_length_c 21.5304(17)
_cell_measurement_reflns_used 17615
_cell_measurement_temperature 100
_cell_measurement_theta_max 29.75
_cell_measurement_theta_min 1.96
_cell_volume 5507.8(6)
_computing_cell_refinement 'X-Area Recipe 1.37.0.0 (STOE, 2021)'
_computing_data_collection 'X-Area Pilatus3_SV 1.31.186.0 (STOE, 2022)'
_computing_data_reduction
;
X-Area Integrate 2.5.3.0 (STOE, 2021)
X-Area LANA 2.7.5.0 (STOE, 2022)
;
_computing_molecular_graphics 'Olex2 1.5 (Dolomanov et al., 2009)'
_computing_publication_material 'Olex2 1.5 (Dolomanov et al., 2009)'
_computing_structure_refinement 'SHELXL 2018/3 (Sheldrick, 2015)'
_computing_structure_solution 'SHELXT  (Sheldrick, 2015)'
_diffrn_ambient_temperature 100
_diffrn_detector 'EIGER2 1M CDTE'
_diffrn_detector_area_resol_mean 13.33
_diffrn_measured_fraction_theta_full 0.983
_diffrn_measured_fraction_theta_max 0.808
_diffrn_measurement_details
;
 262 frames, detector distance = 40 mm
;
_diffrn_measurement_device 'Eulerian 4-circle diffractometer'
_diffrn_measurement_device_type 'STOE STADIVARI'
_diffrn_measurement_method 'rotation method, \w scans'
_diffrn_radiation_collimation '1.2 0.6 mm diameter'
_diffrn_radiation_monochromator 'Graded multilayer mirror'
_diffrn_radiation_polarisn_norm 270
_diffrn_radiation_probe x-ray
_diffrn_radiation_type 'Mo K\a'
_diffrn_radiation_wavelength 0.71073
_diffrn_reflns_av_R_equivalents 0.0218
_diffrn_reflns_av_unetI/netI 0.0317
_diffrn_reflns_Laue_measured_fraction_full 0.983
_diffrn_reflns_Laue_measured_fraction_max 0.808
_diffrn_reflns_limit_h_max 20
_diffrn_reflns_limit_h_min -20
_diffrn_reflns_limit_k_max 19
_diffrn_reflns_limit_k_min -24
_diffrn_reflns_limit_l_max 24
_diffrn_reflns_limit_l_min -29
_diffrn_reflns_number 34803
_diffrn_reflns_point_group_measured_fraction_full 0.983
_diffrn_reflns_point_group_measured_fraction_max 0.808
_diffrn_reflns_theta_full 25.242
_diffrn_reflns_theta_max 30.070
_diffrn_reflns_theta_min 1.908
_diffrn_source Axo_Mo
_diffrn_source_current 0.830
_diffrn_source_power 0.050
_diffrn_source_voltage 60
_exptl_absorpt_coefficient_mu 1.717
_exptl_absorpt_correction_T_max 0.7363
_exptl_absorpt_correction_T_min 0.5669
_exptl_absorpt_correction_type multi-scan
_exptl_absorpt_process_details
;
STOE X-Red32, absorption correction by Gaussian integration, analogous to
P. Coppens, "The Evaluation of Absorption and Extinction in Single-Crystal
Structure Analysis", published in: F. R. Ahmed (Editor), "Crystallographic
Computing", Munksgaard, Copenhagen (1970), 255 - 270. Afterwards scaling of
reflection intensities was performed within STOE LANA. J. Koziskova, F. Hahn,
J. Richter, J. Kozisek, Acta Chimica Slovaca, vol. 9, no. 2, 2016, pp. 136-140.
;
_exptl_crystal_colour yellow
_exptl_crystal_colour_primary yellow
_exptl_crystal_density_diffrn 1.253
_exptl_crystal_density_method 'not measured'
_exptl_crystal_description block
_exptl_crystal_F_000 2200
_exptl_crystal_size_max 0.33
_exptl_crystal_size_mid 0.241
_exptl_crystal_size_min 0.178
_refine_diff_density_max 0.720
_refine_diff_density_min -0.671
_refine_diff_density_rms 0.081
_refine_ls_extinction_method none
_refine_ls_goodness_of_fit_ref 0.954
_refine_ls_hydrogen_treatment constr
_refine_ls_matrix_type full
_refine_ls_number_parameters 546
_refine_ls_number_reflns 13056
_refine_ls_number_restraints 0
_refine_ls_restrained_S_all 0.954
_refine_ls_R_factor_all 0.0305
_refine_ls_R_factor_gt 0.0226
_refine_ls_shift/su_max 0.002
_refine_ls_shift/su_mean 0.000
_refine_ls_structure_factor_coef Fsqd
_refine_ls_weighting_details 'w=1/[\s^2^(Fo^2^)+(0.0408P)^2^] where P=(Fo^2^+2Fc^2^)/3'
_refine_ls_weighting_scheme calc
_refine_ls_wR_factor_gt 0.0587
_refine_ls_wR_factor_ref 0.0604
_reflns_Friedel_coverage 0.000
_reflns_number_gt 10975
_reflns_number_total 13056
_reflns_threshold_expression 'I > 2\s(I)'
_cod_data_source_file d3sc03746k2.cif
_cod_data_source_block cu289
_cod_depositor_comments 'Adding full bibliography for 1570572--1570581.cif.'
_cod_database_code 1570580
_shelx_shelxl_version_number 2018/3
_shelx_space_group_comment
;
The symmetry employed for this shelxl refinement is uniquely defined
by the following loop, which should always be used as a source of
symmetry information in preference to the above space-group names.
They are only intended as comments.
;
_shelx_estimated_absorpt_t_max 0.750
_shelx_estimated_absorpt_t_min 0.601
_olex2_refinement_description
;
1. Fixed Uiso
 At 1.2 times of:
  All C(H) groups, All C(H,H) groups
 At 1.5 times of:
  All C(H,H,H) groups
2.a Ternary CH refined with riding coordinates:
 C29(H29), C49(H49), C43(H43), C40(H40), C46(H46), C20(H20), C26(H26),
 C17(H17), C23(H23), C32(H32), C37(H37), C34(H34)
2.b Secondary CH2 refined with riding coordinates:
 C31(H31A,H31B)
2.c Aromatic/amide H refined with riding coordinates:
 C13(H13), C3(H3), C15(H15), C7(H7), C2(H2), C6(H6), C8(H8), C14(H14), C5(H5),
 C11(H11), C10(H10), C16(H16)
2.d Idealised Me refined as rotating group:
 C42(H42A,H42B,H42C), C27(H27A,H27B,H27C), C44(H44A,H44B,H44C), C41(H41A,H41B,
 H41C), C25(H25A,H25B,H25C), C28(H28A,H28B,H28C), C013(H01A,H01B,H01C),
 C30(H30A,H30B,H30C), C50(H50A,H50B,H50C), C19(H19A,H19B,H19C), C51(H51A,H51B,
 H51C), C45(H45A,H45B,H45C), C38(H38A,H38B,H38C), C22(H22A,H22B,H22C), C48(H48A,
 H48B,H48C), C33(H33A,H33B,H33C), C47(H47A,H47B,H47C), C35(H35A,H35B,H35C),
 C21(H21A,H21B,H21C), C18(H18A,H18B,H18C), C39(H39A,H39B,H39C), C36(H36A,H36B,
 H36C), C24(H24A,H24B,H24C)
;
_olex2_exptl_crystal_mounting_method 'The crystal was mounted on a MITIGEN holder in mineral oil'
_olex2_submission_special_instructions 'No special instructions were received'
_stoe_detector_distance '40.0 mm'
_stoe_detector_pixelsize_x '0.075 mm'
_stoe_detector_pixelsize_y '0.075 mm'
_stoe_detector_size_x '8.0 cm'
_stoe_detector_size_y '7.7 cm'
_stoe_evaluation_integration_a 10.1
_stoe_evaluation_integration_b -0.1
_stoe_evaluation_integration_ems 0.014
_stoe_evaluation_lana_bis_l_even_max -
_stoe_evaluation_lana_bis_l_odd_max -
_stoe_evaluation_lana_bos_l_even_max 4
_stoe_evaluation_lana_bos_l_odd_max 1
_stoe_evaluation_lana_completeness 80.6
_stoe_evaluation_lana_dxs_max_order 1
_stoe_evaluation_lana_dys_max_order 1
_stoe_evaluation_lana_fs_max_order 3
_stoe_evaluation_lana_max_2theta_available 60.2
_stoe_evaluation_lana_max_2theta_desired 60.2
_stoe_evaluation_lana_mean_redundancy 2.7
_stoe_evaluation_lana_number_refls_after_or 34812
_stoe_evaluation_lana_number_refls_outliers 5614
_stoe_evaluation_lana_number_refls_total 40426
_stoe_evaluation_lana_number_refls_unique 13065
_stoe_evaluation_lana_number_refls_written 34812
_stoe_evaluation_lana_or_c1 0.035
_stoe_evaluation_lana_or_c2 0
_stoe_evaluation_lana_or_c3 0
_stoe_evaluation_lana_or_c4 0.7
_stoe_evaluation_lana_point_group 2/m
_stoe_evaluation_lana_table
;
#----------------------------------------------------------------------------
2Theta           6.4   12.8   19.2   25.6   32.0   38.4   44.8   51.2   57.6
#----------------------------------------------------------------------------
<Resolution>    5.53   3.01   2.08   1.59   1.28   1.08   0.93   0.82   0.75
N(total)         227   1006   2711   4817   7608   8308   7791   6412   1546
<Redundancy>     2.4    2.9    3.8    3.9    3.9    3.2    2.4    1.8    1.3
Complet. [%%]    97.2   97.1   97.7   98.9   99.7   99.0   97.9   91.8   30.8
<I/sigma>      141.9   72.6   57.5   36.5   28.0   20.8   14.2   10.1    6.9
R(int)         0.057  0.023  0.016  0.015  0.018  0.020  0.027  0.041  0.046
#----------------------------------------------------------------------------
;
_stoe_measurement_identifier CU289
_stoe_measurement_max_exposure_per_frame '5.0 s'
_stoe_measurement_mean_exposure_per_frame '5.0 s'
_stoe_measurement_min_exposure_per_frame '5.0 s'
_stoe_measurement_total_exposure_time '22 min'
_stoe_measurement_total_frame_number 262
_stoe_measurement_total_run_number 6
_stoe_measurement_tube_power '49.8 W'

loop_
_space_group_symop_operation_xyz
'x, y, z'
'-x+1/2, y+1/2, -z+1/2'
'-x, -y, -z'
'x-1/2, -y-1/2, z-1/2'

loop_
_atom_site_label
_atom_site_type_symbol
_atom_site_fract_x
_atom_site_fract_y
_atom_site_fract_z
_atom_site_U_iso_or_equiv
_atom_site_adp_type
_atom_site_occupancy
_atom_site_site_symmetry_order
_atom_site_calc_flag
_atom_site_refinement_flags_posn
_atom_site_refinement_flags_adp
_atom_site_refinement_flags_occupancy
_atom_site_disorder_assembly
_atom_site_disorder_group
Er1 Er 0.30917(2) 0.51121(2) 0.73238(2) 0.01040(3) Uani 1 1 d . . . . .
K1 K 0.26507(3) 0.79301(2) 0.68143(2) 0.01969(9) Uani 1 1 d . . . . .
Si3 Si 0.53306(3) 0.67562(3) 0.78947(2) 0.01187(10) Uani 1 1 d . . . . .
Si1 Si 0.52188(3) 0.34765(3) 0.80205(2) 0.01222(10) Uani 1 1 d . . . . .
Si4 Si 0.27526(3) 0.53170(3) 0.52645(2) 0.01301(10) Uani 1 1 d . . . . .
Si2 Si 0.11971(3) 0.51005(3) 0.87466(2) 0.01160(10) Uani 1 1 d . . . . .
C13 C 0.34559(12) 0.65593(10) 0.76740(9) 0.0129(4) Uani 1 1 d . . . . .
H13 H 0.357492 0.684765 0.805060 0.016 Uiso 1 1 calc R U . . .
C3 C 0.37515(12) 0.43611(11) 0.83302(8) 0.0126(4) Uani 1 1 d . . . . .
H3 H 0.424624 0.449488 0.863561 0.015 Uiso 1 1 calc R U . . .
C15 C 0.19896(12) 0.61989(10) 0.69395(9) 0.0126(4) Uani 1 1 d . . . . .
H15 H 0.135769 0.625164 0.695918 0.015 Uiso 1 1 calc R U . . .
C7 C 0.18644(12) 0.40246(11) 0.71118(9) 0.0137(4) Uani 1 1 d . . . . .
H7 H 0.138174 0.396853 0.678008 0.016 Uiso 1 1 calc R U . . .
C2 C 0.29271(12) 0.46776(11) 0.84826(9) 0.0124(4) Uani 1 1 d . . . . .
H2 H 0.301696 0.494798 0.886926 0.015 Uiso 1 1 calc R U . . .
C6 C 0.26734(12) 0.36891(10) 0.69646(9) 0.0130(4) Uani 1 1 d . . . . .
H6 H 0.260130 0.345106 0.656401 0.016 Uiso 1 1 calc R U . . .
C8 C 0.15887(12) 0.44217(11) 0.76249(9) 0.0134(4) Uani 1 1 d . . . . .
H8 H 0.095785 0.453366 0.756033 0.016 Uiso 1 1 calc R U . . .
C1 C 0.20010(12) 0.46987(10) 0.82117(9) 0.0120(4) Uani 1 1 d . . . . .
C4 C 0.40460(12) 0.38983(10) 0.78467(8) 0.0124(4) Uani 1 1 d . . . . .
C12 C 0.42694(12) 0.63103(10) 0.74557(9) 0.0119(4) Uani 1 1 d . . . . .
C14 C 0.25189(12) 0.64901(10) 0.74774(9) 0.0127(4) Uani 1 1 d . . . . .
H14 H 0.216088 0.668500 0.777719 0.015 Uiso 1 1 calc R U . . .
C5 C 0.35628(12) 0.36251(10) 0.72733(9) 0.0132(4) Uani 1 1 d . . . . .
H5 H 0.393685 0.332378 0.704175 0.016 Uiso 1 1 calc R U . . .
C11 C 0.44116(12) 0.58679(10) 0.69217(9) 0.0127(4) Uani 1 1 d . . . . .
H11 H 0.503259 0.573368 0.692939 0.015 Uiso 1 1 calc R U . . .
C10 C 0.38840(12) 0.55748(10) 0.63855(8) 0.0126(4) Uani 1 1 d . . . . .
H10 H 0.424383 0.529467 0.612935 0.015 Uiso 1 1 calc R U . . .
C9 C 0.29499(12) 0.55853(10) 0.61219(8) 0.0125(4) Uani 1 1 d . . . . .
C16 C 0.21719(12) 0.58475(11) 0.63781(9) 0.0142(4) Uani 1 1 d . . . . .
H16 H 0.163215 0.576482 0.609833 0.017 Uiso 1 1 calc R U . . .
C29 C 0.13439(12) 0.45557(11) 0.95183(9) 0.0161(4) Uani 1 1 d . . . . .
H29 H 0.079428 0.467646 0.972384 0.019 Uiso 1 1 calc R U . . .
C49 C 0.36091(13) 0.45646(11) 0.50750(9) 0.0164(4) Uani 1 1 d . . . . .
H49 H 0.421987 0.480651 0.518286 0.020 Uiso 1 1 calc R U . . .
C43 C 0.29573(13) 0.62260(11) 0.48089(9) 0.0176(4) Uani 1 1 d . . . . .
H43 H 0.283313 0.609366 0.435395 0.021 Uiso 1 1 calc R U . . .
C40 C 0.52539(12) 0.69400(12) 0.87575(9) 0.0172(4) Uani 1 1 d . . . . .
H40 H 0.589112 0.705675 0.894282 0.021 Uiso 1 1 calc R U . . .
C42 C 0.50020(14) 0.62149(12) 0.91023(10) 0.0231(4) Uani 1 1 d . . . . .
H42A H 0.507558 0.631428 0.955406 0.035 Uiso 1 1 calc R U . . .
H42B H 0.539963 0.578939 0.901343 0.035 Uiso 1 1 calc R U . . .
H42C H 0.436952 0.607710 0.896003 0.035 Uiso 1 1 calc R U . . .
C46 C 0.15237(14) 0.50307(11) 0.50054(10) 0.0186(4) Uani 1 1 d . . . . .
H46 H 0.114457 0.541704 0.519836 0.022 Uiso 1 1 calc R U . . .
C27 C 0.22606(13) 0.64944(12) 0.91003(9) 0.0202(4) Uani 1 1 d . . . . .
H27A H 0.246956 0.633373 0.953114 0.030 Uiso 1 1 calc R U . . .
H27B H 0.224866 0.705822 0.907736 0.030 Uiso 1 1 calc R U . . .
H27C H 0.267497 0.629325 0.882024 0.030 Uiso 1 1 calc R U . . .
C44 C 0.39374(14) 0.65144(12) 0.49295(11) 0.0260(5) Uani 1 1 d . . . . .
H44A H 0.400134 0.697885 0.468010 0.039 Uiso 1 1 calc R U . . .
H44B H 0.434716 0.611367 0.481059 0.039 Uiso 1 1 calc R U . . .
H44C H 0.409129 0.663543 0.537513 0.039 Uiso 1 1 calc R U . . .
C41 C 0.47005(14) 0.76332(12) 0.89373(10) 0.0237(5) Uani 1 1 d . . . . .
H41A H 0.405530 0.754429 0.879663 0.036 Uiso 1 1 calc R U . . .
H41B H 0.490009 0.809894 0.873700 0.036 Uiso 1 1 calc R U . . .
H41C H 0.479291 0.769892 0.939315 0.036 Uiso 1 1 calc R U . . .
C25 C 0.45915(14) 0.24376(13) 0.89345(10) 0.0257(5) Uani 1 1 d . . . . .
H25A H 0.501954 0.256808 0.930457 0.039 Uiso 1 1 calc R U . . .
H25B H 0.435539 0.191654 0.898121 0.039 Uiso 1 1 calc R U . . .
H25C H 0.408807 0.280644 0.889173 0.039 Uiso 1 1 calc R U . . .
C20 C 0.58349(12) 0.33543(11) 0.73025(9) 0.0164(4) Uani 1 1 d . . . . .
H20 H 0.647416 0.322581 0.747556 0.020 Uiso 1 1 calc R U . . .
C28 C 0.06556(14) 0.64524(12) 0.93636(10) 0.0227(4) Uani 1 1 d . . . . .
H28A H 0.002828 0.632591 0.919671 0.034 Uiso 1 1 calc R U . . .
H28B H 0.071483 0.701114 0.942028 0.034 Uiso 1 1 calc R U . . .
H28C H 0.081507 0.619479 0.976779 0.034 Uiso 1 1 calc R U . . .
C26 C 0.13003(12) 0.61769(11) 0.88998(9) 0.0157(4) Uani 1 1 d . . . . .
H26 H 0.108191 0.643185 0.849163 0.019 Uiso 1 1 calc R U . . .
C17 C 0.59555(12) 0.41154(11) 0.85951(9) 0.0171(4) Uani 1 1 d . . . . .
H17 H 0.577056 0.465805 0.848738 0.021 Uiso 1 1 calc R U . . .
C23 C 0.50808(13) 0.24719(11) 0.83472(10) 0.0201(4) Uani 1 1 d . . . . .
H23 H 0.468011 0.218844 0.801448 0.024 Uiso 1 1 calc R U . . .
C32 C -0.00034(12) 0.48865(11) 0.83691(9) 0.0149(4) Uani 1 1 d . . . . .
H32 H 0.002765 0.438339 0.814659 0.018 Uiso 1 1 calc R U . . .
C013 C -0.07025(13) 0.47771(12) 0.88276(11) 0.0226(5) Uani 1 1 d . . . . .
H01A H -0.051537 0.434831 0.911112 0.034 Uiso 1 1 calc R U . . .
H01B H -0.129710 0.466351 0.859277 0.034 Uiso 1 1 calc R U . . .
H01C H -0.074168 0.524975 0.907169 0.034 Uiso 1 1 calc R U . . .
C30 C 0.21583(14) 0.47760(13) 0.99920(10) 0.0241(5) Uani 1 1 d . . . . .
H30A H 0.272022 0.465129 0.982030 0.036 Uiso 1 1 calc R U . . .
H30B H 0.213672 0.448827 1.038140 0.036 Uiso 1 1 calc R U . . .
H30C H 0.214031 0.532984 1.007810 0.036 Uiso 1 1 calc R U . . .
C50 C 0.35330(15) 0.43618(13) 0.43759(9) 0.0262(5) Uani 1 1 d . . . . .
H50A H 0.405413 0.404606 0.429911 0.039 Uiso 1 1 calc R U . . .
H50B H 0.352498 0.483651 0.412886 0.039 Uiso 1 1 calc R U . . .
H50C H 0.297130 0.407326 0.425356 0.039 Uiso 1 1 calc R U . . .
C19 C 0.58368(13) 0.40048(12) 0.92877(9) 0.0199(4) Uani 1 1 d . . . . .
H19A H 0.518889 0.400073 0.933242 0.030 Uiso 1 1 calc R U . . .
H19B H 0.613497 0.442865 0.953500 0.030 Uiso 1 1 calc R U . . .
H19C H 0.611083 0.351449 0.943748 0.030 Uiso 1 1 calc R U . . .
C37 C 0.63731(12) 0.61205(11) 0.78594(9) 0.0150(4) Uani 1 1 d . . . . .
H37 H 0.615868 0.557593 0.787788 0.018 Uiso 1 1 calc R U . . .
C51 C 0.36250(13) 0.38274(11) 0.54656(10) 0.0206(4) Uani 1 1 d . . . . .
H51A H 0.304334 0.355887 0.537157 0.031 Uiso 1 1 calc R U . . .
H51B H 0.372605 0.395906 0.591176 0.031 Uiso 1 1 calc R U . . .
H51C H 0.411579 0.349186 0.536374 0.031 Uiso 1 1 calc R U . . .
C45 C 0.23058(13) 0.68754(12) 0.49283(10) 0.0238(5) Uani 1 1 d . . . . .
H45A H 0.240534 0.702024 0.537181 0.036 Uiso 1 1 calc R U . . .
H45B H 0.167873 0.669964 0.481915 0.036 Uiso 1 1 calc R U . . .
H45C H 0.241568 0.732257 0.467057 0.036 Uiso 1 1 calc R U . . .
C38 C 0.68401(13) 0.61824(12) 0.72653(10) 0.0206(4) Uani 1 1 d . . . . .
H38A H 0.639062 0.610650 0.689557 0.031 Uiso 1 1 calc R U . . .
H38B H 0.731203 0.578677 0.727437 0.031 Uiso 1 1 calc R U . . .
H38C H 0.711566 0.669348 0.724670 0.031 Uiso 1 1 calc R U . . .
C22 C 0.55352(14) 0.26947(12) 0.68494(10) 0.0236(4) Uani 1 1 d . . . . .
H22A H 0.542804 0.223058 0.708846 0.035 Uiso 1 1 calc R U . . .
H22B H 0.601145 0.259176 0.658509 0.035 Uiso 1 1 calc R U . . .
H22C H 0.497441 0.284012 0.658494 0.035 Uiso 1 1 calc R U . . .
C48 C 0.12541(14) 0.42433(13) 0.52436(10) 0.0266(5) Uani 1 1 d . . . . .
H48A H 0.154995 0.383576 0.502855 0.040 Uiso 1 1 calc R U . . .
H48B H 0.059412 0.418212 0.515910 0.040 Uiso 1 1 calc R U . . .
H48C H 0.144550 0.420794 0.569555 0.040 Uiso 1 1 calc R U . . .
C31 C 0.13364(16) 0.36819(12) 0.94237(10) 0.0274(5) Uani 1 1 d . . . . .
H31A H 0.069584 0.351039 0.937104 0.033 Uiso 1 1 calc R U . . .
H31B H 0.163642 0.344502 0.981477 0.033 Uiso 1 1 calc R U . . .
C33 C -0.03757(13) 0.54753(12) 0.78658(10) 0.0217(4) Uani 1 1 d . . . . .
H33A H -0.053561 0.595271 0.806866 0.033 Uiso 1 1 calc R U . . .
H33B H -0.091670 0.526365 0.761548 0.033 Uiso 1 1 calc R U . . .
H33C H 0.008811 0.558445 0.759295 0.033 Uiso 1 1 calc R U . . .
C34 C 0.54669(13) 0.77303(11) 0.75116(10) 0.0194(4) Uani 1 1 d . . . . .
H34 H 0.492415 0.804151 0.758477 0.023 Uiso 1 1 calc R U . . .
C47 C 0.12396(15) 0.50868(12) 0.42952(10) 0.0255(5) Uani 1 1 d . . . . .
H47A H 0.136409 0.560727 0.415176 0.038 Uiso 1 1 calc R U . . .
H47B H 0.058953 0.497763 0.420005 0.038 Uiso 1 1 calc R U . . .
H47C H 0.158392 0.471135 0.408086 0.038 Uiso 1 1 calc R U . . .
C35 C 0.54522(15) 0.76830(12) 0.67994(10) 0.0266(5) Uani 1 1 d . . . . .
H35A H 0.542943 0.820425 0.662312 0.040 Uiso 1 1 calc R U . . .
H35B H 0.491637 0.739319 0.661762 0.040 Uiso 1 1 calc R U . . .
H35C H 0.600155 0.742140 0.670223 0.040 Uiso 1 1 calc R U . . .
C21 C 0.59081(15) 0.41007(12) 0.69316(10) 0.0246(5) Uani 1 1 d . . . . .
H21A H 0.530470 0.425086 0.672994 0.037 Uiso 1 1 calc R U . . .
H21B H 0.631026 0.401778 0.661099 0.037 Uiso 1 1 calc R U . . .
H21C H 0.615609 0.451056 0.721660 0.037 Uiso 1 1 calc R U . . .
C18 C 0.69711(13) 0.40618(15) 0.85319(11) 0.0315(5) Uani 1 1 d . . . . .
H18A H 0.717628 0.352866 0.860243 0.047 Uiso 1 1 calc R U . . .
H18B H 0.731348 0.439844 0.884263 0.047 Uiso 1 1 calc R U . . .
H18C H 0.707160 0.422402 0.811032 0.047 Uiso 1 1 calc R U . . .
C39 C 0.71036(13) 0.62272(14) 0.84225(10) 0.0275(5) Uani 1 1 d . . . . .
H39A H 0.732765 0.675864 0.843114 0.041 Uiso 1 1 calc R U . . .
H39B H 0.760692 0.587170 0.838749 0.041 Uiso 1 1 calc R U . . .
H39C H 0.684392 0.611957 0.880939 0.041 Uiso 1 1 calc R U . . .
C36 C 0.63001(14) 0.81891(12) 0.78056(11) 0.0283(5) Uani 1 1 d . . . . .
H36A H 0.685459 0.791972 0.772862 0.042 Uiso 1 1 calc R U . . .
H36B H 0.628621 0.823621 0.825782 0.042 Uiso 1 1 calc R U . . .
H36C H 0.629016 0.870373 0.761753 0.042 Uiso 1 1 calc R U . . .
C24 C 0.59598(16) 0.20079(14) 0.84554(12) 0.0363(6) Uani 1 1 d . . . . .
H24A H 0.624405 0.199819 0.806922 0.054 Uiso 1 1 calc R U . . .
H24B H 0.582490 0.148001 0.857574 0.054 Uiso 1 1 calc R U . . .
H24C H 0.637478 0.224786 0.879073 0.054 Uiso 1 1 calc R U . . .

loop_
_atom_site_aniso_label
_atom_site_aniso_U_11
_atom_site_aniso_U_22
_atom_site_aniso_U_33
_atom_site_aniso_U_23
_atom_site_aniso_U_13
_atom_site_aniso_U_12
Er1 0.01078(5) 0.01107(5) 0.00930(5) 0.00005(3) 0.00114(3) 0.00010(3)
K1 0.0278(2) 0.0147(2) 0.0171(2) 0.00044(16) 0.00523(18) -0.00058(17)
Si3 0.0125(2) 0.0126(3) 0.0103(3) -0.00046(19) 0.00055(19) -0.00048(19)
Si1 0.0116(2) 0.0128(3) 0.0124(3) 0.00117(19) 0.0020(2) 0.00008(19)
Si4 0.0159(2) 0.0141(3) 0.0089(3) -0.00051(19) 0.0008(2) -0.0001(2)
Si2 0.0110(2) 0.0133(2) 0.0108(3) -0.00015(19) 0.00231(19) 0.00043(19)
C13 0.0165(9) 0.0111(9) 0.0111(9) -0.0019(7) 0.0012(7) -0.0008(7)
C3 0.0116(8) 0.0161(9) 0.0097(9) 0.0002(7) 0.0005(7) -0.0008(7)
C15 0.0105(8) 0.0128(9) 0.0149(10) 0.0022(7) 0.0029(7) 0.0037(7)
C7 0.0133(8) 0.0153(9) 0.0122(9) -0.0012(7) 0.0002(7) -0.0040(7)
C2 0.0139(8) 0.0147(9) 0.0087(9) -0.0006(7) 0.0016(7) -0.0007(7)
C6 0.0161(9) 0.0130(9) 0.0099(9) -0.0018(7) 0.0018(7) -0.0022(7)
C8 0.0101(8) 0.0156(9) 0.0147(10) 0.0014(7) 0.0026(7) -0.0015(7)
C1 0.0142(8) 0.0117(9) 0.0108(9) 0.0006(7) 0.0042(7) -0.0001(7)
C4 0.0136(8) 0.0126(9) 0.0110(9) -0.0005(7) 0.0019(7) -0.0011(7)
C12 0.0115(8) 0.0122(9) 0.0117(9) 0.0011(7) 0.0004(7) -0.0011(7)
C14 0.0149(8) 0.0114(9) 0.0127(9) -0.0003(7) 0.0054(7) 0.0011(7)
C5 0.0150(9) 0.0131(9) 0.0122(9) -0.0002(7) 0.0039(7) 0.0005(7)
C11 0.0108(8) 0.0132(9) 0.0143(9) 0.0008(7) 0.0020(7) -0.0003(7)
C10 0.0141(8) 0.0139(9) 0.0106(9) -0.0014(7) 0.0044(7) 0.0003(7)
C9 0.0154(8) 0.0124(9) 0.0096(9) 0.0015(7) 0.0011(7) 0.0011(7)
C16 0.0139(8) 0.0153(10) 0.0125(9) 0.0012(7) -0.0014(7) 0.0010(7)
C29 0.0177(9) 0.0190(10) 0.0124(10) 0.0017(7) 0.0048(8) 0.0009(8)
C49 0.0219(10) 0.0167(10) 0.0112(10) -0.0009(7) 0.0046(8) -0.0001(8)
C43 0.0252(10) 0.0168(10) 0.0108(10) 0.0006(7) 0.0019(8) 0.0002(8)
C40 0.0156(9) 0.0214(10) 0.0142(10) -0.0029(8) 0.0001(8) 0.0006(8)
C42 0.0281(11) 0.0275(12) 0.0143(10) 0.0013(8) 0.0054(9) 0.0021(9)
C46 0.0175(9) 0.0221(11) 0.0151(11) -0.0017(8) -0.0016(8) -0.0008(8)
C27 0.0209(10) 0.0213(11) 0.0187(11) -0.0030(8) 0.0037(8) -0.0035(8)
C44 0.0273(11) 0.0218(11) 0.0295(13) 0.0075(9) 0.0056(9) -0.0025(9)
C41 0.0243(10) 0.0254(11) 0.0208(11) -0.0101(9) 0.0007(9) 0.0016(9)
C25 0.0288(11) 0.0261(12) 0.0216(11) 0.0077(9) 0.0008(9) -0.0094(9)
C20 0.0156(9) 0.0160(10) 0.0178(10) 0.0002(7) 0.0031(8) 0.0021(7)
C28 0.0255(10) 0.0206(11) 0.0234(11) -0.0034(8) 0.0092(9) 0.0018(8)
C26 0.0168(9) 0.0160(10) 0.0147(10) -0.0007(7) 0.0043(8) 0.0009(7)
C17 0.0138(9) 0.0219(10) 0.0154(10) -0.0009(8) 0.0015(8) -0.0034(8)
C23 0.0236(10) 0.0141(10) 0.0218(11) 0.0036(8) 0.0003(8) -0.0026(8)
C32 0.0138(9) 0.0151(9) 0.0157(10) -0.0007(7) 0.0019(8) -0.0004(7)
C013 0.0138(9) 0.0299(12) 0.0252(12) -0.0037(9) 0.0064(8) -0.0031(8)
C30 0.0232(10) 0.0360(13) 0.0132(11) 0.0035(9) 0.0024(8) 0.0014(9)
C50 0.0396(12) 0.0247(11) 0.0150(11) -0.0033(8) 0.0057(9) 0.0075(10)
C19 0.0156(9) 0.0285(11) 0.0146(10) 0.0005(8) -0.0011(8) -0.0040(8)
C37 0.0151(9) 0.0166(10) 0.0134(10) 0.0002(7) 0.0024(7) -0.0001(7)
C51 0.0238(10) 0.0182(10) 0.0201(11) 0.0020(8) 0.0041(9) 0.0039(8)
C45 0.0272(11) 0.0179(11) 0.0256(12) 0.0025(8) 0.0005(9) 0.0023(9)
C38 0.0174(9) 0.0260(11) 0.0190(11) 0.0003(8) 0.0047(8) 0.0005(8)
C22 0.0269(11) 0.0216(11) 0.0235(11) -0.0068(9) 0.0084(9) 0.0011(9)
C48 0.0227(10) 0.0321(13) 0.0239(12) 0.0032(9) -0.0015(9) -0.0090(9)
C31 0.0391(12) 0.0187(11) 0.0238(12) 0.0059(9) 0.0019(10) 0.0019(9)
C33 0.0170(9) 0.0227(11) 0.0241(11) 0.0019(9) -0.0023(8) 0.0023(8)
C34 0.0192(9) 0.0160(10) 0.0222(11) 0.0014(8) 0.0000(8) -0.0014(8)
C47 0.0275(11) 0.0293(12) 0.0172(11) -0.0020(9) -0.0057(9) -0.0040(9)
C35 0.0384(12) 0.0172(11) 0.0236(12) 0.0084(8) 0.0016(10) -0.0004(9)
C21 0.0323(11) 0.0228(11) 0.0210(11) 0.0012(8) 0.0128(9) -0.0001(9)
C18 0.0172(10) 0.0527(16) 0.0245(12) -0.0121(11) 0.0026(9) -0.0108(10)
C39 0.0205(10) 0.0414(14) 0.0192(12) -0.0002(9) -0.0021(9) 0.0097(10)
C36 0.0281(11) 0.0194(11) 0.0367(14) 0.0009(9) 0.0011(10) -0.0086(9)
C24 0.0424(14) 0.0254(13) 0.0408(15) 0.0114(11) 0.0048(12) 0.0143(11)

loop_
_atom_type_symbol
_atom_type_description
_atom_type_scat_dispersion_real
_atom_type_scat_dispersion_imag
_atom_type_scat_source
C C 0.0033 0.0016 'International Tables Vol C Tables 4.2.6.8 and 6.1.1.4'
H H 0.0000 0.0000 'International Tables Vol C Tables 4.2.6.8 and 6.1.1.4'
Er Er -0.2586 4.9576 'International Tables Vol C Tables 4.2.6.8 and 6.1.1.4'
K K 0.2009 0.2494 'International Tables Vol C Tables 4.2.6.8 and 6.1.1.4'
Si Si 0.0817 0.0704 'International Tables Vol C Tables 4.2.6.8 and 6.1.1.4'

loop_
_exptl_crystal_face_index_h
_exptl_crystal_face_index_k
_exptl_crystal_face_index_l
_exptl_crystal_face_perp_dist
5 0 3 0.1090
-5 0 -3 0.1050
1 7 -2 0.2070
-2 -9 3 0.1230
5 6 0 0.1800
-1 1 -1 0.1790
-3 1 4 0.0880
1 1 6 0.0940
3 -2 -8 0.0900

loop_
_geom_angle_atom_site_label_1
_geom_angle_atom_site_label_2
_geom_angle_atom_site_label_3
_geom_angle
_geom_angle_site_symmetry_1
_geom_angle_site_symmetry_3
_geom_angle_publ_flag
C13 Er1 C8 119.89(6) . . ?
C13 Er1 C9 88.41(6) . . ?
C3 Er1 C13 101.27(6) . . ?
C3 Er1 C7 87.92(6) . . ?
C3 Er1 C2 31.31(5) . . ?
C3 Er1 C6 79.92(6) . . ?
C3 Er1 C8 79.17(5) . . ?
C3 Er1 C9 157.43(6) . . ?
C3 Er1 C16 170.73(6) . . ?
C15 Er1 C13 59.65(6) . . ?
C15 Er1 C3 142.33(6) . . ?
C15 Er1 C7 94.14(6) . . ?
C15 Er1 C2 112.39(6) . . ?
C15 Er1 C6 118.52(6) . . ?
C15 Er1 C8 83.67(6) . . ?
C15 Er1 C14 31.79(6) . . ?
C15 Er1 C11 89.96(6) . . ?
C15 Er1 C10 81.72(6) . . ?
C15 Er1 C9 59.91(6) . . ?
C15 Er1 C16 31.47(6) . . ?
C7 Er1 C13 147.23(6) . . ?
C7 Er1 C2 79.20(6) . . ?
C7 Er1 C6 31.04(6) . . ?
C7 Er1 C8 30.70(6) . . ?
C7 Er1 C9 94.90(6) . . ?
C7 Er1 C16 86.22(6) . . ?
C2 Er1 C13 92.41(6) . . ?
C2 Er1 C8 57.66(5) . . ?
C2 Er1 C9 170.23(5) . . ?
C6 Er1 C13 178.09(5) . . ?
C6 Er1 C2 87.86(6) . . ?
C6 Er1 C8 58.76(6) . . ?
C6 Er1 C9 91.00(6) . . ?
C8 Er1 C9 113.74(5) . . ?
C14 Er1 C13 31.16(5) . . ?
C14 Er1 C3 116.91(6) . . ?
C14 Er1 C7 117.18(6) . . ?
C14 Er1 C2 94.10(6) . . ?
C14 Er1 C6 146.94(6) . . ?
C14 Er1 C8 94.85(6) . . ?
C14 Er1 C11 81.38(6) . . ?
C14 Er1 C10 90.18(6) . . ?
C14 Er1 C9 81.61(6) . . ?
C14 Er1 C16 60.09(6) . . ?
C11 Er1 C13 58.84(6) . . ?
C11 Er1 C3 108.03(5) . . ?
C11 Er1 C7 147.43(6) . . ?
C11 Er1 C2 128.52(6) . . ?
C11 Er1 C6 122.30(6) . . ?
C11 Er1 C8 172.77(5) . . ?
C11 Er1 C9 59.73(5) . . ?
C11 Er1 C16 80.60(6) . . ?
C10 Er1 C13 80.33(6) . . ?
C10 Er1 C3 129.92(5) . . ?
C10 Er1 C7 117.55(6) . . ?
C10 Er1 C2 158.21(5) . . ?
C10 Er1 C6 100.08(6) . . ?
C10 Er1 C8 143.23(5) . . ?
C10 Er1 C11 31.40(5) . . ?
C10 Er1 C9 31.30(5) . . ?
C10 Er1 C16 59.33(6) . . ?
C16 Er1 C13 80.08(6) . . ?
C16 Er1 C2 139.94(6) . . ?
C16 Er1 C6 98.51(6) . . ?
C16 Er1 C8 92.17(6) . . ?
C16 Er1 C9 30.84(5) . . ?
C13 K1 Er1 119.76(4) . 2_556 ?
C13 K1 C15 48.42(5) . . ?
C13 K1 C4 120.95(5) . 2_556 ?
C13 K1 C31 124.30(5) . 2_556 ?
C15 K1 Er1 132.60(4) . 2_556 ?
C15 K1 C4 102.48(5) . 2_556 ?
C15 K1 C31 125.98(5) . 2_556 ?
C1 K1 Er1 38.19(3) 2_556 2_556 ?
C1 K1 C13 134.64(5) 2_556 . ?
C1 K1 C15 170.25(5) 2_556 . ?
C1 K1 C4 67.87(5) 2_556 2_556 ?
C1 K1 C31 61.79(5) 2_556 2_556 ?
C4 K1 Er1 37.40(3) 2_556 2_556 ?
C4 K1 C31 114.21(5) 2_556 2_556 ?
C14 K1 Er1 119.73(4) . 2_556 ?
C14 K1 C13 26.46(5) . . ?
C14 K1 C15 26.23(5) . . ?
C14 K1 C1 151.76(5) . 2_556 ?
C14 K1 C4 103.65(5) . 2_556 ?
C14 K1 C31 139.85(5) . 2_556 ?
C31 K1 Er1 98.99(4) 2_556 2_556 ?
C12 Si3 C40 113.86(8) . . ?
C12 Si3 C37 111.78(8) . . ?
C12 Si3 C34 105.94(8) . . ?
C40 Si3 C37 106.64(8) . . ?
C40 Si3 C34 107.29(9) . . ?
C34 Si3 C37 111.31(9) . . ?
C4 Si1 C20 114.26(8) . . ?
C4 Si1 C17 110.09(8) . . ?
C4 Si1 C23 106.79(8) . . ?
C17 Si1 C20 107.23(8) . . ?
C17 Si1 C23 112.02(9) . . ?
C23 Si1 C20 106.49(9) . . ?
C9 Si4 C49 110.76(8) . . ?
C9 Si4 C43 106.51(9) . . ?
C9 Si4 C46 111.88(9) . . ?
C49 Si4 C46 113.60(9) . . ?
C43 Si4 C49 107.61(9) . . ?
C43 Si4 C46 106.02(9) . . ?
C1 Si2 C29 109.73(8) . . ?
C1 Si2 C26 115.09(8) . . ?
C1 Si2 C32 107.39(8) . . ?
C29 Si2 C26 109.88(9) . . ?
C32 Si2 C29 105.83(9) . . ?
C32 Si2 C26 108.48(8) . . ?
Er1 C13 K1 119.89(6) . . ?
Er1 C13 H13 138.5 . . ?
K1 C13 H13 96.8 . . ?
C12 C13 Er1 76.67(10) . . ?
C12 C13 K1 108.09(12) . . ?
C12 C13 H13 111.7 . . ?
C14 C13 Er1 71.13(10) . . ?
C14 C13 K1 66.54(10) . . ?
C14 C13 H13 111.7 . . ?
C14 C13 C12 136.58(17) . . ?
Er1 C3 K1 97.77(5) . 2_546 ?
Er1 C3 H3 128.9 . . ?
K1 C3 H3 133.4 2_546 . ?
C2 C3 Er1 75.84(10) . . ?
C2 C3 K1 75.79(10) . 2_546 ?
C2 C3 H3 111.1 . . ?
C2 C3 C4 137.83(17) . . ?
C4 C3 Er1 78.07(10) . . ?
C4 C3 K1 75.62(10) . 2_546 ?
C4 C3 H3 111.1 . . ?
Er1 C15 K1 122.03(6) . . ?
Er1 C15 H15 130.6 . . ?
K1 C15 H15 103.3 . . ?
C14 C15 Er1 74.49(10) . . ?
C14 C15 K1 65.47(10) . . ?
C14 C15 H15 112.3 . . ?
C14 C15 C16 135.37(17) . . ?
C16 C15 Er1 76.90(10) . . ?
C16 C15 K1 103.90(12) . . ?
C16 C15 H15 112.3 . . ?
Er1 C7 K1 103.20(6) . 2_546 ?
Er1 C7 H7 130.2 . . ?
K1 C7 H7 126.6 2_546 . ?
C6 C7 Er1 75.05(10) . . ?
C6 C7 K1 77.57(11) . 2_546 ?
C6 C7 H7 111.9 . . ?
C8 C7 Er1 77.13(11) . . ?
C8 C7 K1 76.76(11) . 2_546 ?
C8 C7 H7 111.9 . . ?
C8 C7 C6 136.27(17) . . ?
Er1 C2 K1 97.87(6) . 2_546 ?
Er1 C2 H2 131.7 . . ?
K1 C2 H2 130.4 2_546 . ?
C3 C2 Er1 72.85(10) . . ?
C3 C2 K1 78.70(11) . 2_546 ?
C3 C2 H2 111.4 . . ?
C3 C2 C1 137.11(17) . . ?
C1 C2 Er1 78.95(11) . . ?
C1 C2 K1 73.85(10) . 2_546 ?
C1 C2 H2 111.4 . . ?
Er1 C6 K1 102.14(6) . 2_546 ?
Er1 C6 H6 131.9 . . ?
K1 C6 H6 125.9 2_546 . ?
C7 C6 Er1 73.90(10) . . ?
C7 C6 K1 75.48(11) . 2_546 ?
C7 C6 H6 112.6 . . ?
C5 C6 Er1 76.33(10) . . ?
C5 C6 K1 78.48(10) . 2_546 ?
C5 C6 C7 134.79(17) . . ?
C5 C6 H6 112.6 . . ?
Er1 C8 K1 101.49(6) . 2_546 ?
Er1 C8 H8 135.1 . . ?
K1 C8 H8 123.1 2_546 . ?
C7 C8 Er1 72.17(10) . . ?
C7 C8 K1 76.21(11) . 2_546 ?
C7 C8 H8 111.5 . . ?
C7 C8 C1 136.95(17) . . ?
C1 C8 Er1 77.64(10) . . ?
C1 C8 K1 80.63(11) . 2_546 ?
C1 C8 H8 111.5 . . ?
Er1 C1 K1 97.48(5) . 2_546 ?
Si2 C1 Er1 142.98(9) . . ?
Si2 C1 K1 119.52(8) . 2_546 ?
C2 C1 Er1 70.56(10) . . ?
C2 C1 K1 80.09(11) . 2_546 ?
C2 C1 Si2 114.33(13) . . ?
C8 C1 Er1 72.24(10) . . ?
C8 C1 K1 72.72(11) . 2_546 ?
C8 C1 Si2 115.65(13) . . ?
C8 C1 C2 129.88(17) . . ?
Er1 C4 K1 96.78(5) . 2_546 ?
Si1 C4 Er1 143.94(9) . . ?
Si1 C4 K1 119.22(8) . 2_546 ?
C3 C4 Er1 70.82(10) . . ?
C3 C4 K1 78.71(10) . 2_546 ?
C3 C4 Si1 115.89(13) . . ?
C3 C4 C5 130.58(16) . . ?
C5 C4 Er1 73.74(10) . . ?
C5 C4 K1 72.45(10) . 2_546 ?
C5 C4 Si1 113.12(13) . . ?
Si3 C12 Er1 148.23(9) . . ?
C13 C12 Er1 72.67(10) . . ?
C13 C12 Si3 113.57(13) . . ?
C13 C12 C11 130.84(16) . . ?
C11 C12 Er1 70.22(10) . . ?
C11 C12 Si3 115.04(13) . . ?
Er1 C14 K1 133.92(7) . . ?
Er1 C14 H14 129.9 . . ?
K1 C14 H14 96.1 . . ?
C13 C14 Er1 77.72(10) . . ?
C13 C14 K1 86.99(11) . . ?
C13 C14 H14 112.6 . . ?
C15 C14 Er1 73.72(10) . . ?
C15 C14 K1 88.30(11) . . ?
C15 C14 C13 134.80(17) . . ?
C15 C14 H14 112.6 . . ?
K1 C5 H5 123.3 2_546 . ?
C6 C5 K1 74.94(10) . 2_546 ?
C6 C5 C4 136.12(17) . . ?
C6 C5 H5 111.9 . . ?
C4 C5 K1 81.32(11) . 2_546 ?
C4 C5 H5 111.9 . . ?
Er1 C11 H11 130.1 . . ?
C12 C11 Er1 78.82(10) . . ?
C12 C11 H11 111.3 . . ?
C10 C11 Er1 74.07(10) . . ?
C10 C11 C12 137.34(16) . . ?
C10 C11 H11 111.3 . . ?
Er1 C10 H10 129.8 . . ?
C11 C10 Er1 74.53(10) . . ?
C11 C10 H10 111.5 . . ?
C11 C10 C9 137.04(17) . . ?
C9 C10 Er1 78.36(11) . . ?
C9 C10 H10 111.5 . . ?
Si4 C9 Er1 147.70(9) . . ?
C10 C9 Er1 70.34(10) . . ?
C10 C9 Si4 113.89(13) . . ?
C16 C9 Er1 72.04(10) . . ?
C16 C9 Si4 115.28(13) . . ?
C16 C9 C10 130.37(17) . . ?
Er1 C16 H16 136.8 . . ?
C15 C16 Er1 71.62(10) . . ?
C15 C16 C9 136.69(17) . . ?
C15 C16 H16 111.7 . . ?
C9 C16 Er1 77.11(10) . . ?
C9 C16 H16 111.7 . . ?
Si2 C29 H29 105.9 . . ?
C30 C29 Si2 116.83(14) . . ?
C30 C29 H29 105.9 . . ?
C30 C29 C31 109.18(17) . . ?
C31 C29 Si2 112.27(14) . . ?
C31 C29 H29 105.9 . . ?
Si4 C49 H49 105.9 . . ?
C50 C49 Si4 113.60(13) . . ?
C50 C49 H49 105.9 . . ?
C51 C49 Si4 114.79(13) . . ?
C51 C49 H49 105.9 . . ?
C51 C49 C50 109.94(17) . . ?
Si4 C43 H43 107.0 . . ?
C44 C43 Si4 113.30(13) . . ?
C44 C43 H43 107.0 . . ?
C45 C43 Si4 112.21(14) . . ?
C45 C43 H43 107.0 . . ?
C45 C43 C44 109.86(16) . . ?
Si3 C40 H40 104.5 . . ?
C42 C40 Si3 112.62(14) . . ?
C42 C40 H40 104.5 . . ?
C42 C40 C41 110.45(17) . . ?
C41 C40 Si3 118.63(14) . . ?
C41 C40 H40 104.5 . . ?
C40 C42 H42A 109.5 . . ?
C40 C42 H42B 109.5 . . ?
C40 C42 H42C 109.5 . . ?
H42A C42 H42B 109.5 . . ?
H42A C42 H42C 109.5 . . ?
H42B C42 H42C 109.5 . . ?
Si4 C46 H46 105.9 . . ?
C48 C46 Si4 114.64(14) . . ?
C48 C46 H46 105.9 . . ?
C48 C46 C47 109.86(17) . . ?
C47 C46 Si4 113.91(15) . . ?
C47 C46 H46 105.9 . . ?
H27A C27 H27B 109.5 . . ?
H27A C27 H27C 109.5 . . ?
H27B C27 H27C 109.5 . . ?
C26 C27 H27A 109.5 . . ?
C26 C27 H27B 109.5 . . ?
C26 C27 H27C 109.5 . . ?
C43 C44 H44A 109.5 . . ?
C43 C44 H44B 109.5 . . ?
C43 C44 H44C 109.5 . . ?
H44A C44 H44B 109.5 . . ?
H44A C44 H44C 109.5 . . ?
H44B C44 H44C 109.5 . . ?
C40 C41 H41A 109.5 . . ?
C40 C41 H41B 109.5 . . ?
C40 C41 H41C 109.5 . . ?
H41A C41 H41B 109.5 . . ?
H41A C41 H41C 109.5 . . ?
H41B C41 H41C 109.5 . . ?
H25A C25 H25B 109.5 . . ?
H25A C25 H25C 109.5 . . ?
H25B C25 H25C 109.5 . . ?
C23 C25 H25A 109.5 . . ?
C23 C25 H25B 109.5 . . ?
C23 C25 H25C 109.5 . . ?
Si1 C20 H20 104.8 . . ?
C22 C20 Si1 117.93(14) . . ?
C22 C20 H20 104.8 . . ?
C21 C20 Si1 113.70(13) . . ?
C21 C20 H20 104.8 . . ?
C21 C20 C22 109.51(17) . . ?
H28A C28 H28B 109.5 . . ?
H28A C28 H28C 109.5 . . ?
H28B C28 H28C 109.5 . . ?
C26 C28 H28A 109.5 . . ?
C26 C28 H28B 109.5 . . ?
C26 C28 H28C 109.5 . . ?
Si2 C26 H26 105.8 . . ?
C27 C26 Si2 116.88(13) . . ?
C27 C26 C28 109.72(16) . . ?
C27 C26 H26 105.8 . . ?
C28 C26 Si2 111.92(13) . . ?
C28 C26 H26 105.8 . . ?
Si1 C17 H17 106.3 . . ?
C19 C17 Si1 115.51(13) . . ?
C19 C17 H17 106.3 . . ?
C18 C17 Si1 113.42(14) . . ?
C18 C17 H17 106.3 . . ?
C18 C17 C19 108.38(16) . . ?
Si1 C23 H23 105.6 . . ?
C25 C23 Si1 115.11(15) . . ?
C25 C23 H23 105.6 . . ?
C24 C23 Si1 114.16(15) . . ?
C24 C23 C25 109.86(18) . . ?
C24 C23 H23 105.6 . . ?
Si2 C32 H32 106.1 . . ?
C013 C32 Si2 115.18(14) . . ?
C013 C32 H32 106.1 . . ?
C013 C32 C33 108.85(16) . . ?
C33 C32 Si2 113.83(13) . . ?
C33 C32 H32 106.1 . . ?
C32 C013 H01A 109.5 . . ?
C32 C013 H01B 109.5 . . ?
C32 C013 H01C 109.5 . . ?
H01A C013 H01B 109.5 . . ?
H01A C013 H01C 109.5 . . ?
H01B C013 H01C 109.5 . . ?
C29 C30 H30A 109.5 . . ?
C29 C30 H30B 109.5 . . ?
C29 C30 H30C 109.5 . . ?
H30A C30 H30B 109.5 . . ?
H30A C30 H30C 109.5 . . ?
H30B C30 H30C 109.5 . . ?
C49 C50 H50A 109.5 . . ?
C49 C50 H50B 109.5 . . ?
C49 C50 H50C 109.5 . . ?
H50A C50 H50B 109.5 . . ?
H50A C50 H50C 109.5 . . ?
H50B C50 H50C 109.5 . . ?
C17 C19 H19A 109.5 . . ?
C17 C19 H19B 109.5 . . ?
C17 C19 H19C 109.5 . . ?
H19A C19 H19B 109.5 . . ?
H19A C19 H19C 109.5 . . ?
H19B C19 H19C 109.5 . . ?
Si3 C37 H37 106.3 . . ?
C38 C37 Si3 116.63(13) . . ?
C38 C37 H37 106.3 . . ?
C39 C37 Si3 113.23(13) . . ?
C39 C37 H37 106.3 . . ?
C39 C37 C38 107.51(15) . . ?
C49 C51 H51A 109.5 . . ?
C49 C51 H51B 109.5 . . ?
C49 C51 H51C 109.5 . . ?
H51A C51 H51B 109.5 . . ?
H51A C51 H51C 109.5 . . ?
H51B C51 H51C 109.5 . . ?
C43 C45 H45A 109.5 . . ?
C43 C45 H45B 109.5 . . ?
C43 C45 H45C 109.5 . . ?
H45A C45 H45B 109.5 . . ?
H45A C45 H45C 109.5 . . ?
H45B C45 H45C 109.5 . . ?
C37 C38 H38A 109.5 . . ?
C37 C38 H38B 109.5 . . ?
C37 C38 H38C 109.5 . . ?
H38A C38 H38B 109.5 . . ?
H38A C38 H38C 109.5 . . ?
H38B C38 H38C 109.5 . . ?
C20 C22 H22A 109.5 . . ?
C20 C22 H22B 109.5 . . ?
C20 C22 H22C 109.5 . . ?
H22A C22 H22B 109.5 . . ?
H22A C22 H22C 109.5 . . ?
H22B C22 H22C 109.5 . . ?
C46 C48 H48A 109.5 . . ?
C46 C48 H48B 109.5 . . ?
C46 C48 H48C 109.5 . . ?
H48A C48 H48B 109.5 . . ?
H48A C48 H48C 109.5 . . ?
H48B C48 H48C 109.5 . . ?
K1 C31 H31A 107.7 2_546 . ?
K1 C31 H31B 107.7 2_546 . ?
C29 C31 K1 118.51(13) . 2_546 ?
C29 C31 H31A 107.7 . . ?
C29 C31 H31B 107.7 . . ?
H31A C31 H31B 107.1 . . ?
C32 C33 H33A 109.5 . . ?
C32 C33 H33B 109.5 . . ?
C32 C33 H33C 109.5 . . ?
H33A C33 H33B 109.5 . . ?
H33A C33 H33C 109.5 . . ?
H33B C33 H33C 109.5 . . ?
Si3 C34 H34 106.2 . . ?
C35 C34 Si3 113.41(14) . . ?
C35 C34 H34 106.2 . . ?
C35 C34 C36 110.27(18) . . ?
C36 C34 Si3 113.98(14) . . ?
C36 C34 H34 106.2 . . ?
C46 C47 H47A 109.5 . . ?
C46 C47 H47B 109.5 . . ?
C46 C47 H47C 109.5 . . ?
H47A C47 H47B 109.5 . . ?
H47A C47 H47C 109.5 . . ?
H47B C47 H47C 109.5 . . ?
C34 C35 H35A 109.5 . . ?
C34 C35 H35B 109.5 . . ?
C34 C35 H35C 109.5 . . ?
H35A C35 H35B 109.5 . . ?
H35A C35 H35C 109.5 . . ?
H35B C35 H35C 109.5 . . ?
C20 C21 H21A 109.5 . . ?
C20 C21 H21B 109.5 . . ?
C20 C21 H21C 109.5 . . ?
H21A C21 H21B 109.5 . . ?
H21A C21 H21C 109.5 . . ?
H21B C21 H21C 109.5 . . ?
C17 C18 H18A 109.5 . . ?
C17 C18 H18B 109.5 . . ?
C17 C18 H18C 109.5 . . ?
H18A C18 H18B 109.5 . . ?
H18A C18 H18C 109.5 . . ?
H18B C18 H18C 109.5 . . ?
C37 C39 H39A 109.5 . . ?
C37 C39 H39B 109.5 . . ?
C37 C39 H39C 109.5 . . ?
H39A C39 H39B 109.5 . . ?
H39A C39 H39C 109.5 . . ?
H39B C39 H39C 109.5 . . ?
C34 C36 H36A 109.5 . . ?
C34 C36 H36B 109.5 . . ?
C34 C36 H36C 109.5 . . ?
H36A C36 H36B 109.5 . . ?
H36A C36 H36C 109.5 . . ?
H36B C36 H36C 109.5 . . ?
C23 C24 H24A 109.5 . . ?
C23 C24 H24B 109.5 . . ?
C23 C24 H24C 109.5 . . ?
H24A C24 H24B 109.5 . . ?
H24A C24 H24C 109.5 . . ?
H24B C24 H24C 109.5 . . ?

loop_
_geom_bond_atom_site_label_1
_geom_bond_atom_site_label_2
_geom_bond_distance
_geom_bond_site_symmetry_2
_geom_bond_publ_flag
Er1 C13 2.6582(18) . ?
Er1 C3 2.6095(18) . ?
Er1 C15 2.5645(17) . ?
Er1 C7 2.6237(18) . ?
Er1 C2 2.6478(18) . ?
Er1 C6 2.6384(18) . ?
Er1 C8 2.6868(18) . ?
Er1 C14 2.5743(18) . ?
Er1 C11 2.5990(18) . ?
Er1 C10 2.5931(18) . ?
Er1 C9 2.6971(18) . ?
Er1 C16 2.6320(18) . ?
K1 C13 3.1541(18) . ?
K1 C15 3.1836(18) . ?
K1 C1 3.1148(19) 2_556 ?
K1 C4 3.1919(18) 2_556 ?
K1 C14 2.8975(18) . ?
K1 C31 3.480(2) 2_556 ?
Si3 C12 1.8963(18) . ?
Si3 C40 1.903(2) . ?
Si3 C37 1.9115(19) . ?
Si3 C34 1.903(2) . ?
Si1 C4 1.8832(18) . ?
Si1 C20 1.907(2) . ?
Si1 C17 1.9002(19) . ?
Si1 C23 1.901(2) . ?
Si4 C9 1.8898(19) . ?
Si4 C49 1.904(2) . ?
Si4 C43 1.903(2) . ?
Si4 C46 1.906(2) . ?
Si2 C1 1.8958(19) . ?
Si2 C29 1.8998(19) . ?
Si2 C26 1.9000(19) . ?
Si2 C32 1.8997(19) . ?
C13 H13 0.9500 . ?
C13 C12 1.420(2) . ?
C13 C14 1.408(2) . ?
C3 H3 0.9500 . ?
C3 C2 1.419(2) . ?
C3 C4 1.428(3) . ?
C15 H15 0.9500 . ?
C15 C14 1.408(3) . ?
C15 C16 1.411(3) . ?
C7 H7 0.9500 . ?
C7 C6 1.408(3) . ?
C7 C8 1.407(3) . ?
C2 H2 0.9500 . ?
C2 C1 1.425(2) . ?
C6 H6 0.9500 . ?
C6 C5 1.405(2) . ?
C8 H8 0.9500 . ?
C8 C1 1.416(3) . ?
C4 C5 1.427(3) . ?
C12 C11 1.421(3) . ?
C14 H14 0.9500 . ?
C5 H5 0.9500 . ?
C11 H11 0.9500 . ?
C11 C10 1.405(2) . ?
C10 H10 0.9500 . ?
C10 C9 1.431(2) . ?
C9 C16 1.419(3) . ?
C16 H16 0.9500 . ?
C29 H29 1.0000 . ?
C29 C30 1.528(3) . ?
C29 C31 1.530(3) . ?
C49 H49 1.0000 . ?
C49 C50 1.536(3) . ?
C49 C51 1.530(3) . ?
C43 H43 1.0000 . ?
C43 C44 1.531(3) . ?
C43 C45 1.529(3) . ?
C40 H40 1.0000 . ?
C40 C42 1.532(3) . ?
C40 C41 1.535(3) . ?
C42 H42A 0.9800 . ?
C42 H42B 0.9800 . ?
C42 H42C 0.9800 . ?
C46 H46 1.0000 . ?
C46 C48 1.531(3) . ?
C46 C47 1.536(3) . ?
C27 H27A 0.9800 . ?
C27 H27B 0.9800 . ?
C27 H27C 0.9800 . ?
C27 C26 1.539(3) . ?
C44 H44A 0.9800 . ?
C44 H44B 0.9800 . ?
C44 H44C 0.9800 . ?
C41 H41A 0.9800 . ?
C41 H41B 0.9800 . ?
C41 H41C 0.9800 . ?
C25 H25A 0.9800 . ?
C25 H25B 0.9800 . ?
C25 H25C 0.9800 . ?
C25 C23 1.539(3) . ?
C20 H20 1.0000 . ?
C20 C22 1.533(3) . ?
C20 C21 1.533(3) . ?
C28 H28A 0.9800 . ?
C28 H28B 0.9800 . ?
C28 H28C 0.9800 . ?
C28 C26 1.546(3) . ?
C26 H26 1.0000 . ?
C17 H17 1.0000 . ?
C17 C19 1.536(3) . ?
C17 C18 1.536(3) . ?
C23 H23 1.0000 . ?
C23 C24 1.527(3) . ?
C32 H32 1.0000 . ?
C32 C013 1.534(3) . ?
C32 C33 1.540(3) . ?
C013 H01A 0.9800 . ?
C013 H01B 0.9800 . ?
C013 H01C 0.9800 . ?
C30 H30A 0.9800 . ?
C30 H30B 0.9800 . ?
C30 H30C 0.9800 . ?
C50 H50A 0.9800 . ?
C50 H50B 0.9800 . ?
C50 H50C 0.9800 . ?
C19 H19A 0.9800 . ?
C19 H19B 0.9800 . ?
C19 H19C 0.9800 . ?
C37 H37 1.0000 . ?
C37 C38 1.535(3) . ?
C37 C39 1.531(3) . ?
C51 H51A 0.9800 . ?
C51 H51B 0.9800 . ?
C51 H51C 0.9800 . ?
C45 H45A 0.9800 . ?
C45 H45B 0.9800 . ?
C45 H45C 0.9800 . ?
C38 H38A 0.9800 . ?
C38 H38B 0.9800 . ?
C38 H38C 0.9800 . ?
C22 H22A 0.9800 . ?
C22 H22B 0.9800 . ?
C22 H22C 0.9800 . ?
C48 H48A 0.9800 . ?
C48 H48B 0.9800 . ?
C48 H48C 0.9800 . ?
C31 H31A 0.9900 . ?
C31 H31B 0.9900 . ?
C33 H33A 0.9800 . ?
C33 H33B 0.9800 . ?
C33 H33C 0.9800 . ?
C34 H34 1.0000 . ?
C34 C35 1.533(3) . ?
C34 C36 1.538(3) . ?
C47 H47A 0.9800 . ?
C47 H47B 0.9800 . ?
C47 H47C 0.9800 . ?
C35 H35A 0.9800 . ?
C35 H35B 0.9800 . ?
C35 H35C 0.9800 . ?
C21 H21A 0.9800 . ?
C21 H21B 0.9800 . ?
C21 H21C 0.9800 . ?
C18 H18A 0.9800 . ?
C18 H18B 0.9800 . ?
C18 H18C 0.9800 . ?
C39 H39A 0.9800 . ?
C39 H39B 0.9800 . ?
C39 H39C 0.9800 . ?
C36 H36A 0.9800 . ?
C36 H36B 0.9800 . ?
C36 H36C 0.9800 . ?
C24 H24A 0.9800 . ?
C24 H24B 0.9800 . ?
C24 H24C 0.9800 . ?

loop_
_geom_torsion_atom_site_label_1
_geom_torsion_atom_site_label_2
_geom_torsion_atom_site_label_3
_geom_torsion_atom_site_label_4
_geom_torsion
_geom_torsion_site_symmetry_1
_geom_torsion_site_symmetry_2
_geom_torsion_site_symmetry_3
_geom_torsion_site_symmetry_4
_geom_torsion_publ_flag
Er1 C13 C12 Si3 -146.67(11) . . . . ?
Er1 C13 C12 C11 42.42(19) . . . . ?
Er1 C13 C14 K1 -136.25(6) . . . . ?
Er1 C13 C14 C15 -51.6(2) . . . . ?
Er1 C3 C2 K1 101.99(4) . . . 2_546 ?
Er1 C3 C2 C1 51.2(2) . . . . ?
Er1 C3 C4 K1 -101.35(4) . . . 2_546 ?
Er1 C3 C4 Si1 141.49(11) . . . . ?
Er1 C3 C4 C5 -46.5(2) . . . . ?
Er1 C15 C14 K1 137.03(6) . . . . ?
Er1 C15 C14 C13 53.0(2) . . . . ?
Er1 C15 C16 C9 -46.0(2) . . . . ?
Er1 C7 C6 K1 107.51(4) . . . 2_546 ?
Er1 C7 C6 C5 50.7(2) . . . . ?
Er1 C7 C8 K1 -107.12(4) . . . 2_546 ?
Er1 C7 C8 C1 -47.7(2) . . . . ?
Er1 C2 C1 K1 101.64(4) . . . 2_546 ?
Er1 C2 C1 Si2 -140.33(11) . . . . ?
Er1 C2 C1 C8 44.2(2) . . . . ?
Er1 C6 C5 K1 105.69(5) . . . 2_546 ?
Er1 C6 C5 C4 46.0(2) . . . . ?
Er1 C8 C1 K1 -104.05(4) . . . 2_546 ?
Er1 C8 C1 Si2 140.92(11) . . . . ?
Er1 C8 C1 C2 -43.7(2) . . . . ?
Er1 C4 C5 K1 -102.78(4) . . . 2_546 ?
Er1 C4 C5 C6 -45.3(2) . . . . ?
Er1 C12 C11 C10 51.2(2) . . . . ?
Er1 C11 C10 C9 52.8(2) . . . . ?
Er1 C10 C9 Si4 -145.43(11) . . . . ?
Er1 C10 C9 C16 42.8(2) . . . . ?
Er1 C9 C16 C15 44.4(2) . . . . ?
K1 C13 C12 Er1 -117.47(7) . . . . ?
K1 C13 C12 Si3 95.85(11) . . . . ?
K1 C13 C12 C11 -75.1(2) . . . . ?
K1 C13 C14 Er1 136.25(6) . . . . ?
K1 C13 C14 C15 84.6(2) . . . . ?
K1 C3 C2 Er1 -101.99(4) 2_546 . . . ?
K1 C3 C2 C1 -50.8(2) 2_546 . . . ?
K1 C3 C4 Er1 101.35(4) 2_546 . . . ?
K1 C3 C4 Si1 -117.16(11) 2_546 . . . ?
K1 C3 C4 C5 54.84(19) 2_546 . . . ?
K1 C15 C14 Er1 -137.03(6) . . . . ?
K1 C15 C14 C13 -84.1(2) . . . . ?
K1 C15 C16 Er1 120.22(7) . . . . ?
K1 C15 C16 C9 74.3(2) . . . . ?
K1 C7 C6 Er1 -107.51(4) 2_546 . . . ?
K1 C7 C6 C5 -56.8(2) 2_546 . . . ?
K1 C7 C8 Er1 107.12(4) 2_546 . . . ?
K1 C7 C8 C1 59.5(2) 2_546 . . . ?
K1 C2 C1 Er1 -101.64(4) 2_546 . . . ?
K1 C2 C1 Si2 118.03(11) 2_546 . . . ?
K1 C2 C1 C8 -57.40(19) 2_546 . . . ?
K1 C6 C5 C4 -59.7(2) 2_546 . . . ?
K1 C8 C1 Er1 104.05(4) 2_546 . . . ?
K1 C8 C1 Si2 -115.03(11) 2_546 . . . ?
K1 C8 C1 C2 60.4(2) 2_546 . . . ?
K1 C4 C5 C6 57.5(2) 2_546 . . . ?
Si3 C12 C11 Er1 146.02(11) . . . . ?
Si3 C12 C11 C10 -162.83(19) . . . . ?
Si1 C4 C5 K1 114.94(10) . . . 2_546 ?
Si1 C4 C5 C6 172.40(18) . . . . ?
Si4 C9 C16 Er1 146.06(11) . . . . ?
Si4 C9 C16 C15 -169.52(19) . . . . ?
Si2 C29 C31 K1 36.72(17) . . . 2_546 ?
C13 C12 C11 Er1 -43.2(2) . . . . ?
C13 C12 C11 C10 8.0(4) . . . . ?
C3 C2 C1 Er1 -49.3(2) . . . . ?
C3 C2 C1 K1 52.3(2) . . . 2_546 ?
C3 C2 C1 Si2 170.34(19) . . . . ?
C3 C2 C1 C8 -5.1(4) . . . . ?
C3 C4 C5 K1 -57.2(2) . . . 2_546 ?
C3 C4 C5 C6 0.2(4) . . . . ?
C7 C6 C5 K1 55.7(2) . . . 2_546 ?
C7 C6 C5 C4 -3.9(4) . . . . ?
C7 C8 C1 Er1 46.1(2) . . . . ?
C7 C8 C1 K1 -58.0(2) . . . 2_546 ?
C7 C8 C1 Si2 -173.00(19) . . . . ?
C7 C8 C1 C2 2.4(4) . . . . ?
C2 C3 C4 Er1 52.7(2) . . . . ?
C2 C3 C4 K1 -48.6(2) . . . 2_546 ?
C2 C3 C4 Si1 -165.8(2) . . . . ?
C2 C3 C4 C5 6.2(4) . . . . ?
C6 C7 C8 Er1 51.6(2) . . . . ?
C6 C7 C8 K1 -55.5(2) . . . 2_546 ?
C6 C7 C8 C1 3.9(4) . . . . ?
C8 C7 C6 Er1 -52.2(2) . . . . ?
C8 C7 C6 K1 55.3(2) . . . 2_546 ?
C8 C7 C6 C5 -1.5(4) . . . . ?
C1 Si2 C29 C30 78.89(16) . . . . ?
C1 Si2 C29 C31 -48.33(16) . . . . ?
C1 Si2 C26 C27 -49.59(17) . . . . ?
C1 Si2 C26 C28 -177.30(13) . . . . ?
C1 Si2 C32 C013 150.28(14) . . . . ?
C1 Si2 C32 C33 -82.99(15) . . . . ?
C4 C3 C2 Er1 -53.4(2) . . . . ?
C4 C3 C2 K1 48.6(2) . . . 2_546 ?
C4 C3 C2 C1 -2.2(4) . . . . ?
C12 C13 C14 Er1 44.3(2) . . . . ?
C12 C13 C14 K1 -91.9(2) . . . . ?
C12 C13 C14 C15 -7.3(4) . . . . ?
C12 C11 C10 Er1 -52.6(2) . . . . ?
C12 C11 C10 C9 0.2(4) . . . . ?
C14 C13 C12 Er1 -42.8(2) . . . . ?
C14 C13 C12 Si3 170.54(19) . . . . ?
C14 C13 C12 C11 -0.4(4) . . . . ?
C14 C15 C16 Er1 51.2(2) . . . . ?
C14 C15 C16 C9 5.2(4) . . . . ?
C11 C10 C9 Er1 -51.6(2) . . . . ?
C11 C10 C9 Si4 162.94(19) . . . . ?
C11 C10 C9 C16 -8.8(4) . . . . ?
C10 C9 C16 Er1 -42.3(2) . . . . ?
C10 C9 C16 C15 2.1(4) . . . . ?
C16 C15 C14 Er1 -52.0(2) . . . . ?
C16 C15 C14 K1 85.0(2) . . . . ?
C16 C15 C14 C13 1.0(4) . . . . ?
C29 Si2 C1 Er1 -143.43(13) . . . . ?
C29 Si2 C1 K1 38.41(11) . . . 2_546 ?
C29 Si2 C1 C2 -53.83(16) . . . . ?
C29 Si2 C1 C8 122.28(15) . . . . ?
C29 Si2 C26 C27 74.87(16) . . . . ?
C29 Si2 C26 C28 -52.85(16) . . . . ?
C29 Si2 C32 C013 33.12(16) . . . . ?
C29 Si2 C32 C33 159.85(14) . . . . ?
C49 Si4 C9 Er1 -56.65(18) . . . . ?
C49 Si4 C9 C10 34.03(16) . . . . ?
C49 Si4 C9 C16 -152.91(14) . . . . ?
C43 Si4 C9 Er1 -173.39(15) . . . . ?
C43 Si4 C9 C10 -82.70(15) . . . . ?
C43 Si4 C9 C16 90.35(15) . . . . ?
C40 Si3 C12 Er1 -61.21(19) . . . . ?
C40 Si3 C12 C13 33.81(16) . . . . ?
C40 Si3 C12 C11 -153.78(13) . . . . ?
C46 Si4 C9 Er1 71.20(18) . . . . ?
C46 Si4 C9 C10 161.88(13) . . . . ?
C46 Si4 C9 C16 -25.06(17) . . . . ?
C20 Si1 C4 Er1 -55.74(17) . . . . ?
C20 Si1 C4 K1 120.35(9) . . . 2_546 ?
C20 Si1 C4 C3 -148.38(14) . . . . ?
C20 Si1 C4 C5 38.22(16) . . . . ?
C26 Si2 C1 Er1 -18.90(17) . . . . ?
C26 Si2 C1 K1 162.94(8) . . . 2_546 ?
C26 Si2 C1 C2 70.70(16) . . . . ?
C26 Si2 C1 C8 -113.18(15) . . . . ?
C26 Si2 C29 C30 -48.61(17) . . . . ?
C26 Si2 C29 C31 -175.83(14) . . . . ?
C26 Si2 C32 C013 -84.74(16) . . . . ?
C26 Si2 C32 C33 41.98(17) . . . . ?
C17 Si1 C4 Er1 64.97(17) . . . . ?
C17 Si1 C4 K1 -118.94(9) . . . 2_546 ?
C17 Si1 C4 C3 -27.67(17) . . . . ?
C17 Si1 C4 C5 158.93(13) . . . . ?
C23 Si1 C4 Er1 -173.20(14) . . . . ?
C23 Si1 C4 K1 2.89(11) . . . 2_546 ?
C23 Si1 C4 C3 94.16(15) . . . . ?
C23 Si1 C4 C5 -79.24(15) . . . . ?
C32 Si2 C1 Er1 101.99(14) . . . . ?
C32 Si2 C1 K1 -76.17(10) . . . 2_546 ?
C32 Si2 C1 C2 -168.40(14) . . . . ?
C32 Si2 C1 C8 7.71(16) . . . . ?
C32 Si2 C29 C30 -165.54(15) . . . . ?
C32 Si2 C29 C31 67.24(16) . . . . ?
C32 Si2 C26 C27 -169.88(15) . . . . ?
C32 Si2 C26 C28 62.41(16) . . . . ?
C30 C29 C31 K1 -94.48(16) . . . 2_546 ?
C37 Si3 C12 Er1 59.71(19) . . . . ?
C37 Si3 C12 C13 154.73(13) . . . . ?
C37 Si3 C12 C11 -32.86(16) . . . . ?
C34 Si3 C12 Er1 -178.88(16) . . . . ?
C34 Si3 C12 C13 -83.86(15) . . . . ?
C34 Si3 C12 C11 88.55(15) . . . . ?
